data_7705635
loop_
_publ_author_name
'Saha, Anannya'
'Rajput, Amit'
'Gupta, Puneet'
'Mukherjee, Rabindranath'

_publ_section_title
;
 Probing the electronic structure of [Ru(L<sup>1</sup>)<sub>2</sub>]<sup>
 <i>Z</i> </sup> (<i>z</i> = 0, 1+ and 2+) (H<sub>2</sub>L<sup>1</sup>: a
 tridentate 2-aminophenol derivative) complexes in three ligand redox
 levels.
;
_journal_issue 43
_journal_name_full 'Dalton transactions (Cambridge, England : 2003)'
_journal_page_first 15355
_journal_page_last 15375
_journal_paper_doi 10.1039/d0dt03074k
_journal_volume 49
_journal_year 2020
_chemical_formula_moiety 'C54 H62 N2 O2 Ru S2, 2(B F4), O'
_chemical_formula_sum 'C54 H62 B2 F8 N2 O3 Ru S2'
_chemical_formula_weight 1125.86
_space_group_crystal_system monoclinic
_space_group_IT_number 14
_space_group_name_Hall '-P 2yn'
_space_group_name_H-M_alt 'P 1 21/n 1'
_atom_sites_solution_hydrogens mixed
_atom_sites_solution_primary dual
_audit_creation_date 2019-06-27
_audit_creation_method
;
Olex2 1.2
(compiled 2018.05.29 svn.r3508 for OlexSys, GUI svn.r5506)
;
_audit_update_record
;
2019-06-27 deposited with the CCDC.	2020-10-07 downloaded from the CCDC.
;
_cell_angle_alpha 90
_cell_angle_beta 110.040(3)
_cell_angle_gamma 90
_cell_formula_units_Z 4
_cell_length_a 15.3134(5)
_cell_length_b 22.0442(6)
_cell_length_c 17.0690(5)
_cell_measurement_reflns_used 15731
_cell_measurement_temperature 298(2)
_cell_measurement_theta_max 66.2240
_cell_measurement_theta_min 3.3470
_cell_volume 5413.1(3)
_computing_cell_refinement 'CrysAlisPro 1.171.38.41 (Rigaku OD, 2015)'
_computing_data_collection 'CrysAlisPro 1.171.38.41 (Rigaku OD, 2015)'
_computing_data_reduction 'CrysAlisPro 1.171.38.41 (Rigaku OD, 2015)'
_computing_molecular_graphics 'Olex2 (Dolomanov et al., 2009)'
_computing_publication_material 'Olex2 (Dolomanov et al., 2009)'
_computing_structure_refinement 'ShelXL (Sheldrick, 2015)'
_computing_structure_solution 'ShelXT (Sheldrick, 2015)'
_diffrn_ambient_temperature 298(2)
_diffrn_detector 'CCD plate'
_diffrn_detector_area_resol_mean 7.9580
_diffrn_detector_type Eos
_diffrn_measured_fraction_theta_full 0.981
_diffrn_measured_fraction_theta_max 0.981
_diffrn_measurement_details
;
List of Runs (angles in degrees, time in seconds):

  # Type    Start    End  Width  t~exp~   \w     \q     \k     \f   Frames
#--------------------------------------------------------------------------
  1  \w    -12.00 102.00   1.00    2.00    --   26.08  57.00  30.00  114
  2  \w      1.00  81.00   1.00    2.00    --   26.08 -99.00 -30.00   80
  3  \w      1.00  81.00   1.00    2.00    --   26.08 -99.00-120.00   80
  4  \w    -12.00 102.00   1.00    2.00    --   26.08  57.00 -90.00  114
  5  \w     57.00 150.00   1.00    8.00    --   67.04 178.00-180.00   93
  6  \w     30.00 144.00   1.00    8.00    --   67.04  61.00  60.00  114
  7  \w     57.00 150.00   1.00    8.00    --   67.04 178.00  90.00   93
  8  \w     20.00 147.00   1.00    8.00    --   67.04  45.00   0.00  127
  9  \w     20.00 147.00   1.00    8.00    --   67.04  45.00 -90.00  127
 10  \w     28.00 158.00   1.00    8.00    --  108.00 -43.00 120.00  130
 11  \w     23.00 151.00   1.00    8.00    --  108.00 -77.00   0.00  128
 12  \w     19.00 158.00   1.00    8.00    --  108.00 -89.00-120.00  139
 13  \w     29.00 145.00   1.00    8.00    --  108.00 -65.00 120.00  116
 14  \w     24.00 117.00   1.00    8.00    --  108.00-115.00   9.43   93
 15  \w     25.00 136.00   1.00    8.00    --  108.00  21.00 -30.00  111
 16  \w     86.00 178.00   1.00    8.00    --  108.00 138.00-180.00   92
 17  \w     21.00 113.00   1.00    8.00    --  108.00-104.00 120.00   92
 18  \w     25.00 136.00   1.00    8.00    --  108.00  21.00 -30.00  111
 19  \w     27.00  83.00   1.00    8.00    --  108.00 -21.00  60.00   56
 20  \w     72.00 125.00   1.00    8.00    --  108.00  54.00 120.00   53
 21  \w     60.00 108.00   1.00    8.00    --  108.00-104.00 -30.00   48
 22  \w     22.00  49.00   1.00    8.00    --  108.00-104.00 -30.00   27
 23  \w    126.00 152.00   1.00    8.00    --  108.00 138.00 -60.00   26
 24  \w    130.00 156.00   1.00    8.00    --  108.00 138.00-120.00   26
 25  \w     87.00 175.00   1.00    8.00    --  108.00  54.00 -30.00   88
 26  \w     48.00  94.00   1.00    8.00    --  108.00 -54.00  30.00   46
 27  \w     22.00 177.00   1.00    8.00    --  108.00  11.00 120.00  155
 28  \w    153.00 178.00   1.00    8.00    --  108.00  65.00-180.00   25
 29  \w     95.00 121.00   1.00    8.00    --  108.00  65.00  30.00   26
 30  \w     44.00 104.00   1.00    8.00    --  108.00 -94.00  61.89   60
;
_diffrn_measurement_device 'four-circle diffractometer'
_diffrn_measurement_device_type 'SuperNova, Dual, Cu at zero, Eos'
_diffrn_measurement_method '\w scans'
_diffrn_orient_matrix_type 'CrysAlisPro convention (1999,Acta A55,543-557)'
_diffrn_orient_matrix_UB_11 0.0494815000
_diffrn_orient_matrix_UB_12 -0.0070576000
_diffrn_orient_matrix_UB_13 -0.0643513000
_diffrn_orient_matrix_UB_21 -0.0883084000
_diffrn_orient_matrix_UB_22 0.0221069000
_diffrn_orient_matrix_UB_23 -0.0694307000
_diffrn_orient_matrix_UB_31 0.0350336000
_diffrn_orient_matrix_UB_32 0.0658828000
_diffrn_orient_matrix_UB_33 0.0163590000
_diffrn_radiation_monochromator mirror
_diffrn_radiation_probe x-ray
_diffrn_radiation_type CuK\a
_diffrn_radiation_wavelength 1.54184
_diffrn_reflns_av_R_equivalents 0.0393
_diffrn_reflns_av_unetI/netI 0.0307
_diffrn_reflns_Laue_measured_fraction_full 0.981
_diffrn_reflns_Laue_measured_fraction_max 0.981
_diffrn_reflns_limit_h_max 18
_diffrn_reflns_limit_h_min -18
_diffrn_reflns_limit_k_max 26
_diffrn_reflns_limit_k_min -23
_diffrn_reflns_limit_l_max 20
_diffrn_reflns_limit_l_min -20
_diffrn_reflns_number 37375
_diffrn_reflns_point_group_measured_fraction_full 0.981
_diffrn_reflns_point_group_measured_fraction_max 0.981
_diffrn_reflns_theta_full 66.637
_diffrn_reflns_theta_max 66.637
_diffrn_reflns_theta_min 3.351
_diffrn_source 'micro-focus sealed X-ray tube'
_diffrn_source_type 'SuperNova (Cu) X-ray Source'
_exptl_absorpt_coefficient_mu 3.670
_exptl_absorpt_correction_T_max 1.00000
_exptl_absorpt_correction_T_min 0.39346
_exptl_absorpt_correction_type multi-scan
_exptl_absorpt_process_details
;
CrysAlisPro 1.171.38.41 (Rigaku Oxford Diffraction, 2015)
Empirical absorption correction using spherical harmonics,
 implemented in SCALE3 ABSPACK scaling algorithm.
;
_exptl_crystal_colour green
_exptl_crystal_density_diffrn 1.381
_exptl_crystal_density_method 'not measured'
_exptl_crystal_description block
_exptl_crystal_F_000 2328
_exptl_crystal_size_max 1.0
_exptl_crystal_size_mid 0.8
_exptl_crystal_size_min 0.5
_refine_diff_density_max 1.317
_refine_diff_density_min -0.809
_refine_diff_density_rms 0.119
_refine_ls_extinction_method none
_refine_ls_goodness_of_fit_ref 1.050
_refine_ls_hydrogen_treatment mixed
_refine_ls_matrix_type full
_refine_ls_number_parameters 652
_refine_ls_number_reflns 9396
_refine_ls_number_restraints 110
_refine_ls_restrained_S_all 1.078
_refine_ls_R_factor_all 0.0770
_refine_ls_R_factor_gt 0.0732
_refine_ls_shift/su_max 0.002
_refine_ls_shift/su_mean 0.000
_refine_ls_structure_factor_coef Fsqd
_refine_ls_weighting_details 'w=1/[\s^2^(Fo^2^)+(0.1372P)^2^+11.2071P] where P=(Fo^2^+2Fc^2^)/3'
_refine_ls_weighting_scheme calc
_refine_ls_wR_factor_gt 0.2107
_refine_ls_wR_factor_ref 0.2160
_reflns_Friedel_coverage 0.000
_reflns_number_gt 8606
_reflns_number_total 9396
_reflns_threshold_expression 'I > 2\s(I)'
_cod_data_source_file d0dt03074k2.cif
_cod_data_source_block ruox2rt
_cod_depositor_comments 'Adding full bibliography for 7705632--7705637.cif.'
_cod_database_code 7705635
_shelx_shelxl_version_number 2017/1
_chemical_oxdiff_formula 'Ru C N H O S B F'
_shelx_space_group_comment
;
The symmetry employed for this shelxl refinement is uniquely defined
by the following loop, which should always be used as a source of
symmetry information in preference to the above space-group names.
They are only intended as comments.
;
_reflns_odcompleteness_completeness 97.11
_reflns_odcompleteness_iscentric 1
_reflns_odcompleteness_theta 66.97
_olex2_refinement_description
;
1. Fixed Uiso
 At 1.2 times of:
  All C(H) groups, All C(H,H) groups
 At 1.5 times of:
  All C(H,H,H) groups
2. Restrained distances
 C26-C25
 1.4 with sigma of 0.02
 C25-C24
 1.33 with sigma of 0.02
 C24-C23
 1.38 with sigma of 0.02
 F7-B2
 1.44 with sigma of 0.02
 F6-B2
 1.4 with sigma of 0.02
 F5-B2
 1.4 with sigma of 0.02
 F8-B2
 1.5 with sigma of 0.02
 B2-F5
 1.44 with sigma of 0.02
 B2-F6
 1.4 with sigma of 0.02
 F1-B1
 1.4 with sigma of 0.02
 B2-F8
 1.4 with sigma of 0.02
 H21B-C21
 0.99 with sigma of 0.02
 B2-F16
 1.5 with sigma of 0.02
3. Rigid bond restraints
 F8, F5
 with sigma for 1-2 distances of 0.01 and sigma for 1-3 distances of 0.01
4. Uiso/Uaniso restraints and constraints
C24 \\sim C25: within 2A with sigma of 0.01 and sigma for terminal atoms of 0.02
F5 \\sim B2: within 2A with sigma of 0.04 and sigma for terminal atoms of 0.08
F7 \\sim B2: within 2A with sigma of 0.04 and sigma for terminal atoms of 0.08
B2 \\sim F6: within 2A with sigma of 0.04 and sigma for terminal atoms of 0.08
F6 \\sim F5: within 2A with sigma of 0.04 and sigma for terminal atoms of 0.08
B2 \\sim F7: within 2A with sigma of 0.04 and sigma for terminal atoms of 0.08
Uanis(B1) \\sim Ueq: with sigma of 0.01 and sigma for terminal atoms of 0.02
Uanis(C23) \\sim Ueq: with sigma of 0.01 and sigma for terminal atoms of 0.02
Uanis(C24) \\sim Ueq: with sigma of 0.01 and sigma for terminal atoms of 0.02
Uanis(C26) \\sim Ueq: with sigma of 0.01 and sigma for terminal atoms of 0.02
Uanis(F4) \\sim Ueq: with sigma of 0.01 and sigma for terminal atoms of 0.02
Uanis(F8) \\sim Ueq: with sigma of 0.01 and sigma for terminal atoms of 0.02
Uanis(F5) \\sim Ueq: with sigma of 0.01 and sigma for terminal atoms of 0.02
Uanis(F7) \\sim Ueq: with sigma of 0.1 and sigma for terminal atoms of 0.2
Uanis(F6) \\sim Ueq: with sigma of 0.01 and sigma for terminal atoms of 0.02
Uanis(F1) \\sim Ueq: with sigma of 0.01 and sigma for terminal atoms of 0.02
Uanis(B2) \\sim Ueq: with sigma of 0.1 and sigma for terminal atoms of 0.2
Uanis(F7) = Uanis(F8) = Uanis(F5) = Uanis(F6)
Uanis(F6) = Uanis(F7) = Uanis(F8) = Uanis(F5) = Uanis(F16)
Uanis(F7) = Uanis(F8) = Uanis(F6) = Uanis(F5) = Uanis(F16)
Uanis(F7) = Uanis(F8) = Uanis(F5) = Uanis(F6) = Uanis(F16)
5. Others
 Fixed Sof: F5(0.5) F6(0.5)
6.a Secondary CH2 refined with riding coordinates:
 C48(H48A,H48B)
6.b Aromatic/amide H refined with riding coordinates:
 C7(H7), C13(H13), C40(H40), C34(H34), C16(H16), C46(H46), C19(H19), C43(H43),
 C17(H17), C45(H45), C54(H54), C18(H18), C44(H44), C50(H50), C51(H51), C52(H52),
  C53(H53), C27(H27), C26(H26), C23(H23), C24(H24), C25(H25)
6.c Idealised Me refined as rotating group:
 C6(H6A,H6B,H6C), C11(H11A,H11B,H11C), C4(H4A,H4B,H4C), C31(H31A,H31B,H31C),
 C12(H12A,H12B,H12C), C5(H5A,H5B,H5C), C32(H32A,H32B,H32C), C38(H38A,H38B,H38C),
  C10(H10A,H10B,H10C), C39(H39A,H39B,H39C), C37(H37A,H37B,H37C), C33(H33A,H33B,
 H33C)
;
_olex2_date_sample_data_collection 2019-04-09
_olex2_submission_special_instructions 'No special instructions were received'
_oxdiff_exptl_absorpt_empirical_details
;
Empirical correction (ABSPACK) includes:
- Absorption correction using spherical harmonics
- Frame scaling
;
_oxdiff_exptl_absorpt_empirical_full_max 3.578
_oxdiff_exptl_absorpt_empirical_full_min 0.524

loop_
_space_group_symop_operation_xyz
'x, y, z'
'-x+1/2, y+1/2, -z+1/2'
'-x, -y, -z'
'x-1/2, -y-1/2, z-1/2'

loop_
_atom_site_label
_atom_site_type_symbol
_atom_site_fract_x
_atom_site_fract_y
_atom_site_fract_z
_atom_site_U_iso_or_equiv
_atom_site_adp_type
_atom_site_occupancy
_atom_site_site_symmetry_order
_atom_site_calc_flag
_atom_site_refinement_flags_posn
_atom_site_refinement_flags_adp
_atom_site_refinement_flags_occupancy
_atom_site_disorder_assembly
_atom_site_disorder_group
Ru01 Ru 0.64769(2) 0.43823(2) 0.29828(2) 0.03899(17) Uani 1 1 d . . . . .
S2 S 0.75839(8) 0.40601(6) 0.42252(7) 0.0449(3) Uani 1 1 d . . . . .
S1 S 0.73735(9) 0.38754(6) 0.23366(8) 0.0517(3) Uani 1 1 d . . . . .
O1 O 0.5896(2) 0.50194(15) 0.3510(2) 0.0420(7) Uani 1 1 d . . . . .
O2 O 0.5320(2) 0.44613(17) 0.1955(2) 0.0489(8) Uani 1 1 d . . . . .
N1 N 0.6988(3) 0.51270(19) 0.2657(2) 0.0411(8) Uani 1 1 d . . . . .
N2 N 0.5694(3) 0.37234(19) 0.3196(3) 0.0454(9) Uani 1 1 d . . . . .
C2 C 0.5272(3) 0.6017(2) 0.3215(3) 0.0420(10) Uani 1 1 d . . . . .
C14 C 0.6448(3) 0.5617(2) 0.2632(3) 0.0393(10) Uani 1 1 d . . . . .
C7 C 0.5243(3) 0.6520(2) 0.2739(3) 0.0472(11) Uani 1 1 d . . . . .
H7 H 0.485285 0.683541 0.277135 0.057 Uiso 1 1 calc R . . . .
C1 C 0.5856(3) 0.5540(2) 0.3134(3) 0.0383(10) Uani 1 1 d . . . . .
C41 C 0.4774(4) 0.3814(2) 0.2772(3) 0.0462(11) Uani 1 1 d . . . . .
C8 C 0.5768(4) 0.6600(2) 0.2195(3) 0.0468(11) Uani 1 1 d . . . . .
C28 C 0.4610(4) 0.4220(3) 0.2074(3) 0.0490(11) Uani 1 1 d . . . . .
C29 C 0.3681(4) 0.4322(3) 0.1524(4) 0.0552(14) Uani 1 1 d . . . . .
C9 C 0.5558(4) 0.7160(3) 0.1623(4) 0.0566(13) Uani 1 1 d . . . . .
C47 C 0.6988(4) 0.3386(2) 0.4346(3) 0.0498(12) Uani 1 1 d . . . . .
C13 C 0.6370(3) 0.6159(2) 0.2161(3) 0.0454(11) Uani 1 1 d . . . . .
H13 H 0.673352 0.621049 0.182743 0.055 Uiso 1 1 calc R . . . .
C40 C 0.4018(4) 0.3568(3) 0.2974(3) 0.0521(12) Uani 1 1 d . . . . .
H40 H 0.412539 0.331987 0.343797 0.063 Uiso 1 1 calc R . . . .
C35 C 0.3138(4) 0.3704(3) 0.2476(4) 0.0544(13) Uani 1 1 d . . . . .
C34 C 0.2996(4) 0.4066(3) 0.1743(4) 0.0611(15) Uani 1 1 d . . . . .
H34 H 0.238697 0.412916 0.139263 0.073 Uiso 1 1 calc R . . . .
C15 C 0.7747(4) 0.5100(3) 0.2366(3) 0.0508(12) Uani 1 1 d . . . . .
C6 C 0.5294(5) 0.5829(3) 0.4679(4) 0.0630(15) Uani 1 1 d . . . . .
H6A H 0.561900 0.545267 0.470819 0.094 Uiso 1 1 calc GR . . . .
H6B H 0.491311 0.580482 0.502289 0.094 Uiso 1 1 calc GR . . . .
H6C H 0.573443 0.615277 0.487239 0.094 Uiso 1 1 calc GR . . . .
C42 C 0.6089(4) 0.3279(2) 0.3787(3) 0.0495(11) Uani 1 1 d . . . . .
C16 C 0.8290(4) 0.5594(3) 0.2319(4) 0.0615(15) Uani 1 1 d . . . . .
H16 H 0.814456 0.598167 0.245018 0.074 Uiso 1 1 calc R . . . .
C49 C 0.8287(4) 0.5011(3) 0.5273(3) 0.0569(13) Uani 1 1 d . . . . .
C3 C 0.4679(4) 0.5951(2) 0.3776(3) 0.0495(12) Uani 1 1 d . . . . .
C20 C 0.7997(4) 0.4525(3) 0.2179(4) 0.0540(13) Uani 1 1 d . . . . .
C48 C 0.7566(4) 0.4519(3) 0.5123(3) 0.0546(13) Uani 1 1 d . . . . .
H48A H 0.695617 0.469751 0.500837 0.065 Uiso 1 1 calc R . . . .
H48B H 0.770203 0.426492 0.561454 0.065 Uiso 1 1 calc R . . . .
C46 C 0.7448(4) 0.2969(3) 0.4943(4) 0.0635(15) Uani 1 1 d . . . . .
H46 H 0.803680 0.305453 0.532050 0.076 Uiso 1 1 calc R . . . .
C11 C 0.5538(5) 0.7739(3) 0.2116(5) 0.0714(17) Uani 1 1 d . . . . .
H11A H 0.499196 0.773750 0.227186 0.107 Uiso 1 1 calc GR . . . .
H11B H 0.552647 0.808736 0.177557 0.107 Uiso 1 1 calc GR . . . .
H11C H 0.608140 0.775310 0.260829 0.107 Uiso 1 1 calc GR . . . .
C21 C 0.6691(5) 0.3652(3) 0.1256(4) 0.0642(15) Uani 1 1 d D . . . .
H21A H 0.624(5) 0.391(4) 0.108(5) 0.077 Uiso 1 1 d R . . . .
H21B H 0.711(4) 0.339(3) 0.103(4) 0.077 Uiso 1 1 d DR . . . .
C19 C 0.8772(5) 0.4457(4) 0.1937(5) 0.0726(19) Uani 1 1 d . . . . .
H19 H 0.894608 0.407174 0.182440 0.087 Uiso 1 1 calc R . . . .
C43 C 0.5686(5) 0.2712(3) 0.3817(4) 0.0639(15) Uani 1 1 d . . . . .
H43 H 0.510103 0.261884 0.343876 0.077 Uiso 1 1 calc R . . . .
C36 C 0.2273(4) 0.3502(3) 0.2669(4) 0.0660(16) Uani 1 1 d . . . . .
C17 C 0.9057(5) 0.5496(4) 0.2071(5) 0.077(2) Uani 1 1 d . . . . .
H17 H 0.942958 0.582361 0.204809 0.092 Uiso 1 1 calc R . . . .
C45 C 0.7027(5) 0.2422(3) 0.4975(5) 0.0748(18) Uani 1 1 d . . . . .
H45 H 0.732637 0.213731 0.538029 0.090 Uiso 1 1 calc R . . . .
C30 C 0.3493(4) 0.4722(4) 0.0738(4) 0.0721(19) Uani 1 1 d . . . . .
C54 C 0.8068(6) 0.5576(3) 0.4928(6) 0.087(2) Uani 1 1 d . . . . .
H54 H 0.746021 0.566400 0.459294 0.105 Uiso 1 1 calc R . . . .
C4 C 0.4123(5) 0.6530(3) 0.3763(5) 0.0746(19) Uani 1 1 d . . . . .
H4A H 0.454171 0.686715 0.393823 0.112 Uiso 1 1 calc GR . . . .
H4B H 0.377943 0.648467 0.413602 0.112 Uiso 1 1 calc GR . . . .
H4C H 0.370050 0.660062 0.320806 0.112 Uiso 1 1 calc GR . . . .
C18 C 0.9271(5) 0.4942(4) 0.1865(5) 0.083(2) Uani 1 1 d . . . . .
H18 H 0.976632 0.489326 0.167272 0.100 Uiso 1 1 calc R . . . .
C31 C 0.3820(5) 0.5364(4) 0.0994(5) 0.081(2) Uani 1 1 d . . . . .
H31A H 0.347143 0.553333 0.131389 0.122 Uiso 1 1 calc GR . . . .
H31B H 0.372686 0.560670 0.050461 0.122 Uiso 1 1 calc GR . . . .
H31C H 0.446863 0.536015 0.132534 0.122 Uiso 1 1 calc GR . . . .
C44 C 0.6157(5) 0.2297(3) 0.4403(5) 0.0752(19) Uani 1 1 d . . . . .
H44 H 0.588628 0.192125 0.441823 0.090 Uiso 1 1 calc R . . . .
C12 C 0.6292(7) 0.7254(4) 0.1224(6) 0.099(3) Uani 1 1 d . . . . .
H12A H 0.688206 0.732767 0.164964 0.149 Uiso 1 1 calc GR . . . .
H12B H 0.612616 0.759527 0.085317 0.149 Uiso 1 1 calc GR . . . .
H12C H 0.633269 0.689701 0.091524 0.149 Uiso 1 1 calc GR . . . .
C5 C 0.3970(4) 0.5424(3) 0.3448(4) 0.0614(14) Uani 1 1 d . . . . .
H5A H 0.360660 0.549521 0.287385 0.092 Uiso 1 1 calc GR . . . .
H5B H 0.356643 0.540492 0.377187 0.092 Uiso 1 1 calc GR . . . .
H5C H 0.429839 0.504721 0.349738 0.092 Uiso 1 1 calc GR . . . .
C50 C 0.9194(5) 0.4892(4) 0.5745(4) 0.0763(19) Uani 1 1 d . . . . .
H50 H 0.935613 0.451262 0.598900 0.092 Uiso 1 1 calc R . . . .
C32 C 0.3985(8) 0.4464(5) 0.0182(5) 0.104(3) Uani 1 1 d . . . . .
H32A H 0.464232 0.445356 0.047983 0.156 Uiso 1 1 calc GR . . . .
H32B H 0.386089 0.471449 -0.030465 0.156 Uiso 1 1 calc GR . . . .
H32C H 0.376431 0.406008 0.001583 0.156 Uiso 1 1 calc GR . . . .
C51 C 0.9876(6) 0.5338(5) 0.5862(5) 0.094(3) Uani 1 1 d . . . . .
H51 H 1.048988 0.525222 0.618004 0.113 Uiso 1 1 calc R . . . .
C38 C 0.1669(6) 0.3117(5) 0.1943(6) 0.109(3) Uani 1 1 d . . . . .
H38A H 0.148353 0.335494 0.144121 0.164 Uiso 1 1 calc GR . . . .
H38B H 0.112737 0.298349 0.205510 0.164 Uiso 1 1 calc GR . . . .
H38C H 0.201699 0.277100 0.187470 0.164 Uiso 1 1 calc GR . . . .
C52 C 0.9650(7) 0.5888(5) 0.5521(6) 0.103(3) Uani 1 1 d . . . . .
H52 H 1.010609 0.618122 0.558613 0.124 Uiso 1 1 calc R . . . .
C10 C 0.4610(6) 0.7079(4) 0.0959(5) 0.094(3) Uani 1 1 d . . . . .
H10A H 0.465553 0.679472 0.054864 0.142 Uiso 1 1 calc GR . . . .
H10B H 0.439360 0.746177 0.069754 0.142 Uiso 1 1 calc GR . . . .
H10C H 0.418138 0.692771 0.121177 0.142 Uiso 1 1 calc GR . . . .
F2 F 0.4434(6) 0.1510(5) 0.3122(6) 0.214(5) Uani 1 1 d . . . . .
C39 C 0.2527(6) 0.3152(5) 0.3485(6) 0.102(3) Uani 1 1 d . . . . .
H39A H 0.295289 0.283185 0.348501 0.154 Uiso 1 1 calc GR . . . .
H39B H 0.197522 0.298091 0.354145 0.154 Uiso 1 1 calc GR . . . .
H39C H 0.281388 0.342117 0.394281 0.154 Uiso 1 1 calc GR . . . .
C37 C 0.1755(7) 0.4070(5) 0.2799(7) 0.108(3) Uani 1 1 d . . . . .
H37A H 0.214415 0.429066 0.327565 0.163 Uiso 1 1 calc GR . . . .
H37B H 0.119422 0.394984 0.288994 0.163 Uiso 1 1 calc GR . . . .
H37C H 0.160223 0.432314 0.231334 0.163 Uiso 1 1 calc GR . . . .
C53 C 0.8743(9) 0.6012(4) 0.5075(8) 0.119(4) Uani 1 1 d . . . . .
H53 H 0.857956 0.640170 0.486607 0.143 Uiso 1 1 calc R . . . .
C33 C 0.2445(6) 0.4762(6) 0.0254(6) 0.128(5) Uani 1 1 d . . . . .
H33A H 0.220707 0.436400 0.006862 0.193 Uiso 1 1 calc GR . . . .
H33B H 0.233721 0.502239 -0.022072 0.193 Uiso 1 1 calc GR . . . .
H33C H 0.213396 0.492332 0.060999 0.193 Uiso 1 1 calc GR . . . .
C22 C 0.6241(8) 0.3069(4) 0.1305(5) 0.095(3) Uani 1 1 d . . . . .
C27 C 0.5276(9) 0.3028(5) 0.1311(6) 0.119(4) Uani 1 1 d . . . . .
H27 H 0.490803 0.337442 0.122465 0.143 Uiso 1 1 calc R . . . .
C26 C 0.4924(9) 0.2479(6) 0.1443(7) 0.130(4) Uani 1 1 d D U . . .
H26 H 0.432666 0.244704 0.146209 0.156 Uiso 1 1 calc R . . . .
F3 F 0.3550(11) 0.1205(10) 0.1896(9) 0.351(11) Uani 1 1 d . . . . .
C23 C 0.6810(9) 0.2544(5) 0.1361(7) 0.129(4) Uani 1 1 d D U . . .
H23 H 0.740188 0.254221 0.132527 0.154 Uiso 1 1 calc R . . . .
C24 C 0.6311(12) 0.2018(7) 0.1484(10) 0.163(5) Uani 1 1 d D U . . .
H24 H 0.662047 0.164997 0.152684 0.195 Uiso 1 1 calc R . . . .
C25 C 0.5478(12) 0.1988(6) 0.1543(10) 0.157(5) Uani 1 1 d D U . . .
H25 H 0.526273 0.161550 0.165765 0.188 Uiso 1 1 calc R . . . .
B1 B 0.3620(11) 0.1358(9) 0.2604(12) 0.135(5) Uani 1 1 d D U . . .
F4 F 0.3167(11) 0.1078(9) 0.2950(9) 0.309(8) Uani 1 1 d . U . . .
O3 O 0.4886(6) 0.0871(5) 0.5088(6) 0.157(4) Uani 1 1 d . . . . .
B2 B 0.8277(17) 0.3026(11) 0.0141(11) 0.249(9) Uani 1 1 d D U . . .
F8 F 0.835(2) 0.2405(11) 0.0468(18) 0.450(8) Uani 1 1 d D U . . .
F5 F 0.898(3) 0.267(3) -0.002(4) 0.450(8) Uani 0.5 1 d D U P . .
F7 F 0.7720(17) 0.3448(11) 0.0398(17) 0.450(8) Uani 1 1 d D U . . .
F6 F 0.873(4) 0.343(2) -0.025(4) 0.450(8) Uani 0.5 1 d D U P . .
F1 F 0.3295(19) 0.1933(11) 0.2453(17) 0.457(14) Uani 1 1 d D U . . .
F16 F 0.9190(18) 0.3116(15) 0.0599(18) 0.450(8) Uani 1 1 d D . . . .

loop_
_atom_site_aniso_label
_atom_site_aniso_U_11
_atom_site_aniso_U_22
_atom_site_aniso_U_33
_atom_site_aniso_U_23
_atom_site_aniso_U_13
_atom_site_aniso_U_12
Ru01 0.0347(2) 0.0439(3) 0.0396(2) 0.00094(13) 0.01429(17) 0.00323(13)
S2 0.0367(6) 0.0539(7) 0.0440(6) 0.0018(5) 0.0138(5) 0.0078(5)
S1 0.0510(7) 0.0584(7) 0.0483(7) -0.0045(5) 0.0204(6) 0.0122(6)
O1 0.0392(17) 0.0426(17) 0.0495(18) 0.0061(14) 0.0222(14) 0.0070(13)
O2 0.0393(18) 0.063(2) 0.0405(18) 0.0072(15) 0.0094(15) -0.0030(15)
N1 0.0328(19) 0.052(2) 0.042(2) -0.0029(17) 0.0176(16) -0.0012(17)
N2 0.043(2) 0.047(2) 0.046(2) 0.0012(18) 0.0145(18) -0.0015(17)
C2 0.037(2) 0.043(2) 0.049(3) 0.003(2) 0.018(2) 0.0028(19)
C14 0.033(2) 0.045(3) 0.040(2) -0.0016(18) 0.0120(19) -0.0041(18)
C7 0.044(3) 0.043(3) 0.058(3) 0.006(2) 0.022(2) 0.006(2)
C1 0.033(2) 0.043(2) 0.039(2) 0.0022(18) 0.0135(19) -0.0017(18)
C41 0.044(3) 0.050(3) 0.043(2) -0.001(2) 0.013(2) -0.004(2)
C8 0.051(3) 0.038(2) 0.051(3) 0.006(2) 0.018(2) -0.003(2)
C28 0.041(3) 0.063(3) 0.041(3) 0.003(2) 0.011(2) -0.008(2)
C29 0.045(3) 0.067(4) 0.046(3) 0.009(2) 0.005(2) -0.009(2)
C9 0.066(3) 0.046(3) 0.060(3) 0.014(2) 0.024(3) 0.000(2)
C47 0.052(3) 0.047(3) 0.056(3) 0.007(2) 0.026(2) 0.012(2)
C13 0.045(3) 0.047(3) 0.049(3) 0.006(2) 0.022(2) -0.003(2)
C40 0.054(3) 0.053(3) 0.050(3) 0.001(2) 0.018(2) -0.009(2)
C35 0.047(3) 0.058(3) 0.056(3) -0.003(2) 0.015(2) -0.012(2)
C34 0.043(3) 0.075(4) 0.057(3) 0.004(3) 0.006(2) -0.011(3)
C15 0.041(3) 0.068(3) 0.049(3) 0.003(2) 0.022(2) 0.005(2)
C6 0.071(4) 0.073(4) 0.053(3) 0.002(3) 0.032(3) 0.008(3)
C42 0.054(3) 0.045(3) 0.052(3) 0.003(2) 0.020(2) 0.009(2)
C16 0.046(3) 0.075(4) 0.072(4) 0.005(3) 0.031(3) -0.003(3)
C49 0.057(3) 0.071(4) 0.041(3) -0.007(2) 0.014(2) 0.003(3)
C3 0.051(3) 0.049(3) 0.059(3) 0.008(2) 0.031(2) 0.011(2)
C20 0.046(3) 0.072(3) 0.050(3) -0.004(3) 0.024(2) 0.007(3)
C48 0.052(3) 0.071(3) 0.042(3) 0.000(2) 0.017(2) 0.004(3)
C46 0.058(3) 0.070(4) 0.063(3) 0.016(3) 0.021(3) 0.021(3)
C11 0.090(5) 0.045(3) 0.079(4) 0.007(3) 0.030(4) -0.002(3)
C21 0.075(4) 0.063(4) 0.051(3) -0.008(3) 0.017(3) 0.009(3)
C19 0.056(4) 0.095(5) 0.080(4) -0.013(4) 0.040(3) 0.007(3)
C43 0.066(4) 0.048(3) 0.076(4) 0.002(3) 0.022(3) -0.003(3)
C36 0.053(3) 0.085(4) 0.064(3) -0.004(3) 0.025(3) -0.020(3)
C17 0.046(3) 0.105(6) 0.090(5) 0.010(4) 0.036(3) -0.005(3)
C45 0.079(4) 0.066(4) 0.081(4) 0.025(3) 0.031(4) 0.019(3)
C30 0.058(3) 0.094(5) 0.050(3) 0.025(3) -0.001(3) -0.016(3)
C54 0.086(5) 0.061(4) 0.091(5) -0.006(3) -0.001(4) 0.001(3)
C4 0.079(4) 0.062(4) 0.109(5) 0.010(4) 0.066(4) 0.021(3)
C18 0.058(4) 0.116(6) 0.095(5) 0.005(5) 0.051(4) 0.014(4)
C31 0.076(4) 0.080(5) 0.069(4) 0.025(4) 0.000(3) -0.009(4)
C44 0.089(5) 0.044(3) 0.097(5) 0.017(3) 0.036(4) 0.004(3)
C12 0.151(8) 0.069(4) 0.119(7) 0.039(4) 0.099(6) 0.023(5)
C5 0.048(3) 0.069(4) 0.077(4) 0.008(3) 0.033(3) -0.001(3)
C50 0.056(4) 0.102(5) 0.064(4) -0.006(4) 0.012(3) -0.001(4)
C32 0.128(8) 0.127(8) 0.051(4) 0.013(4) 0.023(5) -0.021(6)
C51 0.061(4) 0.141(8) 0.078(5) -0.016(5) 0.019(4) -0.012(5)
C38 0.093(6) 0.142(8) 0.096(6) -0.031(6) 0.037(5) -0.070(6)
C52 0.098(7) 0.113(8) 0.100(6) -0.045(6) 0.036(5) -0.039(6)
C10 0.110(6) 0.077(5) 0.069(4) 0.024(4) -0.004(4) -0.015(4)
F2 0.126(6) 0.272(11) 0.186(8) -0.090(8) -0.021(6) -0.011(7)
C39 0.072(5) 0.141(8) 0.101(6) 0.033(6) 0.038(4) -0.025(5)
C37 0.098(6) 0.126(8) 0.125(8) 0.011(6) 0.069(6) 0.019(6)
C53 0.150(10) 0.065(5) 0.135(9) -0.013(5) 0.039(8) -0.018(6)
C33 0.069(5) 0.176(10) 0.099(6) 0.075(7) -0.024(4) -0.033(6)
C22 0.118(7) 0.094(6) 0.064(4) -0.008(4) 0.022(4) 0.007(5)
C27 0.154(10) 0.101(7) 0.090(6) -0.026(5) 0.025(6) 0.015(7)
C26 0.125(7) 0.139(7) 0.110(6) -0.037(6) 0.020(5) -0.034(6)
F3 0.296(16) 0.52(3) 0.213(12) -0.242(16) 0.049(11) -0.050(16)
C23 0.157(8) 0.087(5) 0.105(6) -0.005(5) -0.001(5) 0.016(6)
C24 0.198(9) 0.111(6) 0.164(7) 0.014(6) 0.042(7) 0.002(7)
C25 0.204(11) 0.094(6) 0.171(9) 0.024(6) 0.062(9) -0.011(8)
B1 0.106(7) 0.149(9) 0.147(9) -0.028(7) 0.039(7) -0.006(7)
F4 0.285(12) 0.414(16) 0.214(11) -0.005(11) 0.066(10) -0.188(12)
O3 0.115(6) 0.178(8) 0.181(8) 0.078(7) 0.054(6) -0.020(6)
B2 0.40(2) 0.265(19) 0.215(13) -0.024(13) 0.280(14) 0.009(17)
F8 0.452(9) 0.446(9) 0.444(9) -0.012(6) 0.142(6) 0.006(5)
F5 0.452(9) 0.446(9) 0.444(9) -0.012(6) 0.142(6) 0.006(5)
F7 0.452(9) 0.446(9) 0.444(9) -0.012(6) 0.142(6) 0.006(5)
F6 0.452(9) 0.446(9) 0.444(9) -0.012(6) 0.142(6) 0.006(5)
F1 0.406(19) 0.415(19) 0.51(2) -0.056(17) 0.098(16) 0.130(16)
F16 0.452(9) 0.446(9) 0.444(9) -0.012(6) 0.142(6) 0.006(5)

loop_
_atom_type_symbol
_atom_type_description
_atom_type_scat_dispersion_real
_atom_type_scat_dispersion_imag
_atom_type_scat_source
C C 0.0181 0.0091 'International Tables Vol C Tables 4.2.6.8 and 6.1.1.4'
H H 0.0000 0.0000 'International Tables Vol C Tables 4.2.6.8 and 6.1.1.4'
B B 0.0090 0.0039 'International Tables Vol C Tables 4.2.6.8 and 6.1.1.4'
F F 0.0727 0.0534 'International Tables Vol C Tables 4.2.6.8 and 6.1.1.4'
N N 0.0311 0.0180 'International Tables Vol C Tables 4.2.6.8 and 6.1.1.4'
O O 0.0492 0.0322 'International Tables Vol C Tables 4.2.6.8 and 6.1.1.4'
Ru Ru 0.0552 3.2960 'International Tables Vol C Tables 4.2.6.8 and 6.1.1.4'
S S 0.3331 0.5567 'International Tables Vol C Tables 4.2.6.8 and 6.1.1.4'

loop_
_geom_angle_atom_site_label_1
_geom_angle_atom_site_label_2
_geom_angle_atom_site_label_3
_geom_angle
_geom_angle_site_symmetry_1
_geom_angle_site_symmetry_3
_geom_angle_publ_flag
S1 Ru01 S2 85.49(4) . . ?
O1 Ru01 S2 95.76(10) . . ?
O1 Ru01 S1 164.57(10) . . ?
O2 Ru01 S2 164.17(11) . . ?
O2 Ru01 S1 96.53(11) . . ?
O2 Ru01 O1 86.47(14) . . ?
N1 Ru01 S2 105.96(12) . . ?
N1 Ru01 S1 84.87(12) . . ?
N1 Ru01 O1 79.99(14) . . ?
N1 Ru01 O2 89.87(15) . . ?
N1 Ru01 N2 167.35(16) . . ?
N2 Ru01 S2 84.67(12) . . ?
N2 Ru01 S1 103.10(13) . . ?
N2 Ru01 O1 92.33(16) . . ?
N2 Ru01 O2 79.57(15) . . ?
C47 S2 Ru01 96.74(18) . . ?
C47 S2 C48 101.9(3) . . ?
C48 S2 Ru01 112.12(19) . . ?
C20 S1 Ru01 96.84(18) . . ?
C20 S1 C21 102.2(3) . . ?
C21 S1 Ru01 112.2(2) . . ?
C1 O1 Ru01 110.2(3) . . ?
C28 O2 Ru01 111.2(3) . . ?
C14 N1 Ru01 112.1(3) . . ?
C14 N1 C15 126.2(4) . . ?
C15 N1 Ru01 121.0(3) . . ?
C41 N2 Ru01 111.9(3) . . ?
C41 N2 C42 127.2(4) . . ?
C42 N2 Ru01 120.5(3) . . ?
C7 C2 C1 116.0(4) . . ?
C7 C2 C3 122.8(4) . . ?
C1 C2 C3 121.2(4) . . ?
N1 C14 C1 112.7(4) . . ?
N1 C14 C13 128.4(4) . . ?
C13 C14 C1 118.8(4) . . ?
C2 C7 C8 125.0(5) . . ?
O1 C1 C2 122.0(4) . . ?
O1 C1 C14 117.2(4) . . ?
C2 C1 C14 120.8(4) . . ?
N2 C41 C28 112.8(4) . . ?
N2 C41 C40 126.5(5) . . ?
C40 C41 C28 120.7(5) . . ?
C7 C8 C9 117.9(5) . . ?
C13 C8 C7 118.7(4) . . ?
C13 C8 C9 123.1(5) . . ?
O2 C28 C41 118.0(5) . . ?
O2 C28 C29 122.3(5) . . ?
C29 C28 C41 119.6(5) . . ?
C28 C29 C30 120.5(5) . . ?
C34 C29 C28 116.3(5) . . ?
C34 C29 C30 123.1(5) . . ?
C11 C9 C8 111.0(5) . . ?
C12 C9 C8 111.6(5) . . ?
C12 C9 C11 107.0(6) . . ?
C10 C9 C8 108.5(5) . . ?
C10 C9 C11 108.3(6) . . ?
C10 C9 C12 110.4(7) . . ?
C42 C47 S2 118.8(4) . . ?
C46 C47 S2 119.2(5) . . ?
C46 C47 C42 121.9(6) . . ?
C8 C13 C14 120.4(5) . . ?
C35 C40 C41 118.7(5) . . ?
C40 C35 C34 119.2(5) . . ?
C40 C35 C36 123.1(5) . . ?
C34 C35 C36 117.6(5) . . ?
C29 C34 C35 125.0(5) . . ?
C16 C15 N1 124.6(5) . . ?
C16 C15 C20 118.9(5) . . ?
C20 C15 N1 116.3(5) . . ?
N2 C42 C47 117.3(5) . . ?
N2 C42 C43 124.6(5) . . ?
C47 C42 C43 117.8(5) . . ?
C15 C16 C17 118.6(6) . . ?
C54 C49 C48 121.6(6) . . ?
C54 C49 C50 118.4(7) . . ?
C50 C49 C48 119.9(6) . . ?
C2 C3 C5 109.6(4) . . ?
C6 C3 C2 110.7(4) . . ?
C6 C3 C4 107.9(5) . . ?
C6 C3 C5 110.1(5) . . ?
C4 C3 C2 110.9(4) . . ?
C4 C3 C5 107.5(5) . . ?
C15 C20 S1 119.4(4) . . ?
C19 C20 S1 120.7(5) . . ?
C19 C20 C15 119.7(6) . . ?
C49 C48 S2 108.5(4) . . ?
C47 C46 C45 119.1(6) . . ?
C22 C21 S1 106.9(5) . . ?
C18 C19 C20 120.8(7) . . ?
C44 C43 C42 119.7(6) . . ?
C35 C36 C37 108.7(6) . . ?
C38 C36 C35 108.3(5) . . ?
C38 C36 C37 111.7(8) . . ?
C39 C36 C35 112.0(6) . . ?
C39 C36 C38 110.8(7) . . ?
C39 C36 C37 105.3(7) . . ?
C18 C17 C16 121.8(7) . . ?
C46 C45 C44 119.9(6) . . ?
C31 C30 C29 109.8(5) . . ?
C31 C30 C33 106.4(7) . . ?
C32 C30 C29 110.2(7) . . ?
C32 C30 C31 110.3(7) . . ?
C32 C30 C33 109.7(8) . . ?
C33 C30 C29 110.4(6) . . ?
C49 C54 C53 120.0(8) . . ?
C17 C18 C19 120.1(6) . . ?
C43 C44 C45 121.5(6) . . ?
C49 C50 C51 120.4(8) . . ?
C52 C51 C50 120.4(8) . . ?
C51 C52 C53 119.2(9) . . ?
C52 C53 C54 121.4(10) . . ?
C21 C22 C27 122.7(9) . . ?
C23 C22 C21 115.1(10) . . ?
C23 C22 C27 122.2(10) . . ?
C26 C27 C22 120.1(11) . . ?
C25 C26 C27 117.6(13) . . ?
C22 C23 C24 108.7(12) . . ?
C25 C24 C23 128.8(15) . . ?
C24 C25 C26 122.2(14) . . ?
F2 B1 F1 95.3(17) . . ?
F3 B1 F2 118.8(17) . . ?
F3 B1 F1 100(2) . . ?
F4 B1 F2 111.8(18) . . ?
F4 B1 F3 117.7(19) . . ?
F4 B1 F1 109(2) . . ?
F5 B2 F8 67(3) . . ?
F7 B2 F8 118.1(18) . . ?
F7 B2 F5 169(4) . . ?
F6 B2 F8 140(3) . . ?
F6 B2 F5 74(3) . . ?
F6 B2 F7 100(3) . . ?
F16 B2 F8 89(2) . . ?
F16 B2 F5 60(3) . . ?
F16 B2 F7 109(2) . . ?
F16 B2 F6 67(3) . . ?
B2 F8 F5 55.6(15) . . ?
B2 F5 F8 57.8(16) . . ?
B2 F5 F6 52.8(16) . . ?
F8 F5 F6 110.5(19) . . ?
F16 F5 B2 57.7(15) . . ?
F16 F5 F8 83(3) . . ?
F16 F5 F6 58(3) . . ?
B2 F6 F5 53.1(16) . . ?
B2 F6 F16 54.7(14) . . ?
F16 F6 F5 50(2) . . ?
B2 F16 F5 62.4(15) . . ?
B2 F16 F6 58.5(15) . . ?
F5 F16 F6 72(3) . . ?

loop_
_geom_bond_atom_site_label_1
_geom_bond_atom_site_label_2
_geom_bond_distance
_geom_bond_site_symmetry_2
_geom_bond_publ_flag
Ru01 S2 2.3263(12) . ?
Ru01 S1 2.3211(13) . ?
Ru01 O1 2.030(3) . ?
Ru01 O2 2.029(3) . ?
Ru01 N1 1.979(4) . ?
Ru01 N2 1.995(4) . ?
S2 C47 1.793(6) . ?
S2 C48 1.844(6) . ?
S1 C20 1.792(6) . ?
S1 C21 1.848(6) . ?
O1 C1 1.306(6) . ?
O2 C28 1.288(6) . ?
N1 C14 1.352(6) . ?
N1 C15 1.413(6) . ?
N2 C41 1.360(7) . ?
N2 C42 1.388(7) . ?
C2 C7 1.367(7) . ?
C2 C1 1.416(7) . ?
C2 C3 1.536(7) . ?
C14 C1 1.455(7) . ?
C14 C13 1.422(7) . ?
C7 C8 1.432(7) . ?
C41 C28 1.440(7) . ?
C41 C40 1.423(7) . ?
C8 C9 1.538(7) . ?
C8 C13 1.355(7) . ?
C28 C29 1.429(8) . ?
C29 C34 1.352(8) . ?
C29 C30 1.547(8) . ?
C9 C11 1.533(9) . ?
C9 C12 1.515(9) . ?
C9 C10 1.515(10) . ?
C47 C42 1.400(8) . ?
C47 C46 1.374(8) . ?
C40 C35 1.358(8) . ?
C35 C34 1.437(8) . ?
C35 C36 1.536(8) . ?
C15 C16 1.389(8) . ?
C15 C20 1.392(8) . ?
C6 C3 1.530(8) . ?
C42 C43 1.403(8) . ?
C16 C17 1.395(9) . ?
C49 C48 1.505(9) . ?
C49 C54 1.370(10) . ?
C49 C50 1.370(9) . ?
C3 C4 1.530(7) . ?
C3 C5 1.557(8) . ?
C20 C19 1.391(8) . ?
C46 C45 1.377(10) . ?
C21 C22 1.473(12) . ?
C19 C18 1.344(11) . ?
C43 C44 1.365(9) . ?
C36 C38 1.525(10) . ?
C36 C39 1.521(10) . ?
C36 C37 1.539(11) . ?
C17 C18 1.343(11) . ?
C45 C44 1.383(10) . ?
C30 C31 1.515(11) . ?
C30 C32 1.511(13) . ?
C30 C33 1.537(9) . ?
C54 C53 1.371(13) . ?
C50 C51 1.398(12) . ?
C51 C52 1.338(15) . ?
C52 C53 1.363(15) . ?
F2 B1 1.302(17) . ?
C22 C27 1.485(16) . ?
C22 C23 1.432(14) . ?
C27 C26 1.374(16) . ?
C26 C25 1.349(14) . ?
F3 B1 1.22(2) . ?
C23 C24 1.443(14) . ?
C24 C25 1.315(15) . ?
B1 F4 1.22(2) . ?
B1 F1 1.353(17) . ?
B2 F8 1.467(13) . ?
B2 F5 1.430(14) . ?
B2 F7 1.429(17) . ?
B2 F6 1.425(14) . ?
B2 F16 1.363(19) . ?
F8 F5 1.59(6) . ?
F5 F6 1.72(6) . ?
F5 F16 1.40(5) . ?
F6 F16 1.54(5) . ?
